data_4117311
loop_
_publ_author_name
'Christoph Schotes'
'Martin Althaus'
'Raphael Aardoom'
'Antonio Mezzetti'

_publ_section_title
;
 Asymmetric Diels-Alder and Ficini Reactions with Alkylidene \b-Ketoesters
 Catalyzed by Chiral Ruthenium PNNP Complexes: Mechanistic Insight
;
_journal_name_full 'Journal of the American Chemical Society'
_journal_page_first 1331
_journal_page_last 1343
_journal_paper_doi 10.1021/ja210372u
_journal_volume 134
_journal_year 2012
_chemical_absolute_configuration syn
_chemical_formula_moiety 'C53 H49 Cl4 F6 N2 O3 P3 Ru'
_chemical_formula_sum 'C53 H49 Cl4 F6 N2 O3 P3 Ru'
_chemical_formula_weight 1213.74
_chemical_name_common '[Ru(3b-H)(PNNP)](PF6)'
_chemical_name_systematic
; 
 ? 
;
_space_group_IT_number 2
_symmetry_cell_setting triclinic
_symmetry_Int_Tables_number 2
_symmetry_space_group_name_Hall '-P 1'
_symmetry_space_group_name_H-M 'P -1'
_atom_sites_solution_hydrogens geom
_atom_sites_solution_primary direct
_atom_sites_solution_secondary difmap
_audit_creation_method SHELXL-97
_cell_angle_alpha 79.8090(10)
_cell_angle_beta 70.1910(10)
_cell_angle_gamma 73.3450(10)
_cell_formula_units_Z 2
_cell_length_a 13.3663(9)
_cell_length_b 14.6427(10)
_cell_length_c 14.7977(10)
_cell_measurement_reflns_used 7430
_cell_measurement_temperature 100(2)
_cell_measurement_theta_max 28.20
_cell_measurement_theta_min 2.16
_cell_volume 2600.2(3)
_computing_cell_refinement 'Bruker SMART'
_computing_data_collection 'Bruker SMART'
_computing_data_reduction 'Bruker SMART'
_computing_molecular_graphics 'Bruker SHELXTL'
_computing_publication_material 'Bruker SHELXTL'
_computing_structure_refinement 'SHELXL-97 (Sheldrick, 1997)'
_computing_structure_solution 'SHELXS-97 (Sheldrick, 1990)'
_diffrn_ambient_temperature 100(2)
_diffrn_measured_fraction_theta_full 0.991
_diffrn_measured_fraction_theta_max 0.991
_diffrn_radiation_monochromator graphite
_diffrn_radiation_source 'fine-focus sealed tube'
_diffrn_radiation_type MoK\a
_diffrn_radiation_wavelength 0.71073
_diffrn_reflns_av_R_equivalents 0.0334
_diffrn_reflns_av_sigmaI/netI 0.0527
_diffrn_reflns_limit_h_max 17
_diffrn_reflns_limit_h_min -17
_diffrn_reflns_limit_k_max 19
_diffrn_reflns_limit_k_min -19
_diffrn_reflns_limit_l_max 19
_diffrn_reflns_limit_l_min -19
_diffrn_reflns_number 26980
_diffrn_reflns_theta_full 28.27
_diffrn_reflns_theta_max 28.27
_diffrn_reflns_theta_min 1.46
_exptl_absorpt_coefficient_mu 0.667
_exptl_absorpt_correction_T_max 0.9243
_exptl_absorpt_correction_T_min 0.7905
_exptl_absorpt_correction_type empirical
_exptl_absorpt_process_details SADABS-2004/1
_exptl_crystal_colour 'dark red'
_exptl_crystal_density_diffrn 1.550
_exptl_crystal_description prism
_exptl_crystal_F_000 1236
_exptl_crystal_size_max 0.37
_exptl_crystal_size_mid 0.27
_exptl_crystal_size_min 0.12
_refine_diff_density_max 1.018
_refine_diff_density_min -1.016
_refine_diff_density_rms 0.100
_refine_ls_extinction_method none
_refine_ls_goodness_of_fit_ref 1.032
_refine_ls_hydrogen_treatment constr
_refine_ls_matrix_type full
_refine_ls_number_parameters 671
_refine_ls_number_reflns 12775
_refine_ls_number_restraints 0
_refine_ls_restrained_S_all 1.032
_refine_ls_R_factor_all 0.0544
_refine_ls_R_factor_gt 0.0440
_refine_ls_shift/su_max 0.010
_refine_ls_shift/su_mean 0.000
_refine_ls_structure_factor_coef Fsqd
_refine_ls_weighting_details 'calc w=1/[\s^2^(Fo^2^)+(0.0456P)^2^+2.5497P] where P=(Fo^2^+2Fc^2^)/3'
_refine_ls_weighting_scheme calc
_refine_ls_wR_factor_gt 0.0990
_refine_ls_wR_factor_ref 0.1043
_reflns_number_gt 10837
_reflns_number_total 12775
_reflns_threshold_expression >2sigma(I)
_cod_data_source_file ja210372u_si_002.cif
_cod_data_source_block new3
_cod_original_cell_volume 2600.3(3)
_cod_database_code 4117311

loop_
_symmetry_equiv_pos_as_xyz
'x, y, z'
'-x, -y, -z'

loop_
_atom_site_label
_atom_site_type_symbol
_atom_site_fract_x
_atom_site_fract_y
_atom_site_fract_z
_atom_site_U_iso_or_equiv
_atom_site_adp_type
_atom_site_occupancy
_atom_site_symmetry_multiplicity
_atom_site_calc_flag
_atom_site_refinement_flags
_atom_site_disorder_assembly
_atom_site_disorder_group
Ru1 Ru 0.387720(16) 0.210529(13) 0.271096(14) 0.00947(6) Uani 1 1 d . . .
P1 P 0.24446(5) 0.16805(4) 0.25322(4) 0.01128(13) Uani 1 1 d . . .
P2 P 0.41729(5) 0.33203(4) 0.15570(4) 0.01058(12) Uani 1 1 d . . .
O1 O 0.50429(14) 0.12169(12) 0.16873(12) 0.0132(3) Uani 1 1 d . . .
O2 O 0.38676(14) 0.09358(12) 0.37939(12) 0.0130(3) Uani 1 1 d . . .
O3 O 0.44441(15) -0.05422(13) 0.44316(13) 0.0178(4) Uani 1 1 d . . .
N1 N 0.29472(17) 0.28086(14) 0.39169(15) 0.0115(4) Uani 1 1 d . . .
N2 N 0.51280(17) 0.24023(14) 0.30710(15) 0.0118(4) Uani 1 1 d . . .
C1 C 0.2881(2) 0.04180(17) 0.22944(19) 0.0138(5) Uani 1 1 d . . .
C2 C 0.2765(2) -0.03145(19) 0.3042(2) 0.0179(5) Uani 1 1 d . . .
H2A H 0.2362 -0.0161 0.3684 0.021 Uiso 1 1 calc R . .
C3 C 0.3234(2) -0.12618(19) 0.2851(2) 0.0223(6) Uani 1 1 d . . .
H3A H 0.3166 -0.1753 0.3366 0.027 Uiso 1 1 calc R . .
C4 C 0.3803(2) -0.1499(2) 0.1914(2) 0.0232(6) Uani 1 1 d . . .
H4A H 0.4113 -0.2151 0.1786 0.028 Uiso 1 1 calc R . .
C5 C 0.3918(2) -0.0782(2) 0.1168(2) 0.0215(6) Uani 1 1 d . . .
H5A H 0.4298 -0.0941 0.0525 0.026 Uiso 1 1 calc R . .
C6 C 0.3479(2) 0.01687(19) 0.13571(19) 0.0170(5) Uani 1 1 d . . .
H6A H 0.3585 0.0658 0.0844 0.020 Uiso 1 1 calc R . .
C7 C 0.1629(2) 0.22629(18) 0.17204(18) 0.0132(5) Uani 1 1 d . . .
C8 C 0.1312(2) 0.17635(19) 0.11881(19) 0.0166(5) Uani 1 1 d . . .
H8A H 0.1550 0.1085 0.1212 0.020 Uiso 1 1 calc R . .
C9 C 0.0648(2) 0.2257(2) 0.0622(2) 0.0192(5) Uani 1 1 d . . .
H9A H 0.0436 0.1914 0.0259 0.023 Uiso 1 1 calc R . .
C10 C 0.0295(2) 0.3245(2) 0.05836(19) 0.0189(5) Uani 1 1 d . . .
H10A H -0.0144 0.3579 0.0184 0.023 Uiso 1 1 calc R . .
C11 C 0.0585(2) 0.37462(19) 0.11302(19) 0.0173(5) Uani 1 1 d . . .
H11A H 0.0328 0.4423 0.1119 0.021 Uiso 1 1 calc R . .
C12 C 0.1250(2) 0.32562(18) 0.16925(19) 0.0154(5) Uani 1 1 d . . .
H12A H 0.1449 0.3601 0.2063 0.018 Uiso 1 1 calc R . .
C13 C 0.1334(2) 0.17098(17) 0.36682(18) 0.0130(5) Uani 1 1 d . . .
C14 C 0.0506(2) 0.12649(18) 0.37515(19) 0.0170(5) Uani 1 1 d . . .
H14A H 0.0536 0.0970 0.3217 0.020 Uiso 1 1 calc R . .
C15 C -0.0359(2) 0.1245(2) 0.4597(2) 0.0208(6) Uani 1 1 d . . .
H15A H -0.0905 0.0928 0.4643 0.025 Uiso 1 1 calc R . .
C16 C -0.0419(2) 0.1686(2) 0.5369(2) 0.0234(6) Uani 1 1 d . . .
H16A H -0.0998 0.1663 0.5955 0.028 Uiso 1 1 calc R . .
C17 C 0.0368(2) 0.2162(2) 0.5287(2) 0.0201(6) Uani 1 1 d . . .
H17A H 0.0302 0.2487 0.5814 0.024 Uiso 1 1 calc R . .
C18 C 0.1261(2) 0.21798(18) 0.44480(18) 0.0146(5) Uani 1 1 d . . .
C19 C 0.2031(2) 0.26923(18) 0.45161(18) 0.0148(5) Uani 1 1 d . . .
H19A H 0.1813 0.2984 0.5100 0.018 Uiso 1 1 calc R . .
C20 C 0.3610(2) 0.32645(17) 0.42697(18) 0.0121(5) Uani 1 1 d . . .
H20A H 0.3704 0.3865 0.3843 0.015 Uiso 1 1 calc R . .
C21 C 0.3127(2) 0.35289(19) 0.53064(18) 0.0161(5) Uani 1 1 d . . .
H21A H 0.2985 0.2954 0.5745 0.019 Uiso 1 1 calc R . .
H21B H 0.2419 0.4011 0.5381 0.019 Uiso 1 1 calc R . .
C22 C 0.3910(2) 0.3934(2) 0.5585(2) 0.0200(6) Uani 1 1 d . . .
H22A H 0.4018 0.4531 0.5174 0.024 Uiso 1 1 calc R . .
H22B H 0.3584 0.4091 0.6265 0.024 Uiso 1 1 calc R . .
C23 C 0.5008(2) 0.3214(2) 0.54632(19) 0.0193(5) Uani 1 1 d . . .
H23A H 0.4906 0.2628 0.5896 0.023 Uiso 1 1 calc R . .
H23B H 0.5507 0.3486 0.5641 0.023 Uiso 1 1 calc R . .
C24 C 0.5513(2) 0.29646(19) 0.44195(18) 0.0161(5) Uani 1 1 d . . .
H24A H 0.6220 0.2482 0.4350 0.019 Uiso 1 1 calc R . .
H24B H 0.5662 0.3544 0.3994 0.019 Uiso 1 1 calc R . .
C25 C 0.4750(2) 0.25703(18) 0.41091(18) 0.0133(5) Uani 1 1 d . . .
H25A H 0.4664 0.1952 0.4503 0.016 Uiso 1 1 calc R . .
C26 C 0.6060(2) 0.25244(18) 0.25267(18) 0.0148(5) Uani 1 1 d . . .
H26A H 0.6570 0.2558 0.2830 0.018 Uiso 1 1 calc R . .
C27 C 0.6404(2) 0.26164(17) 0.14686(18) 0.0134(5) Uani 1 1 d . . .
C28 C 0.7532(2) 0.23986(19) 0.09884(19) 0.0176(5) Uani 1 1 d . . .
H28A H 0.8033 0.2158 0.1351 0.021 Uiso 1 1 calc R . .
C29 C 0.7930(2) 0.2528(2) -0.00101(19) 0.0190(5) Uani 1 1 d . . .
H29A H 0.8697 0.2357 -0.0330 0.023 Uiso 1 1 calc R . .
C30 C 0.7200(2) 0.29077(19) -0.05354(19) 0.0187(5) Uani 1 1 d . . .
H30A H 0.7466 0.2998 -0.1219 0.022 Uiso 1 1 calc R . .
C31 C 0.6079(2) 0.31577(18) -0.00655(18) 0.0154(5) Uani 1 1 d . . .
H31A H 0.5589 0.3433 -0.0434 0.019 Uiso 1 1 calc R . .
C32 C 0.5658(2) 0.30140(17) 0.09362(18) 0.0128(5) Uani 1 1 d . . .
C33 C 0.3602(2) 0.36161(18) 0.05548(17) 0.0131(5) Uani 1 1 d . . .
C34 C 0.3090(2) 0.45438(19) 0.02823(19) 0.0163(5) Uani 1 1 d . . .
H34A H 0.3036 0.5062 0.0617 0.020 Uiso 1 1 calc R . .
C35 C 0.2658(2) 0.4711(2) -0.04813(19) 0.0192(5) Uani 1 1 d . . .
H35A H 0.2308 0.5344 -0.0666 0.023 Uiso 1 1 calc R . .
C36 C 0.2736(2) 0.3959(2) -0.0974(2) 0.0228(6) Uani 1 1 d . . .
H36A H 0.2436 0.4077 -0.1493 0.027 Uiso 1 1 calc R . .
C37 C 0.3254(2) 0.3036(2) -0.07088(19) 0.0207(6) Uani 1 1 d . . .
H37A H 0.3316 0.2521 -0.1051 0.025 Uiso 1 1 calc R . .
C38 C 0.3680(2) 0.28615(19) 0.00530(19) 0.0167(5) Uani 1 1 d . . .
H38A H 0.4027 0.2226 0.0236 0.020 Uiso 1 1 calc R . .
C39 C 0.3907(2) 0.44617(17) 0.20272(17) 0.0127(5) Uani 1 1 d . . .
C40 C 0.4744(2) 0.48664(18) 0.19969(18) 0.0160(5) Uani 1 1 d . . .
H40A H 0.5480 0.4590 0.1645 0.019 Uiso 1 1 calc R . .
C41 C 0.4507(2) 0.56741(19) 0.2479(2) 0.0199(6) Uani 1 1 d . . .
H41A H 0.5081 0.5945 0.2460 0.024 Uiso 1 1 calc R . .
C42 C 0.3435(2) 0.60805(18) 0.29866(19) 0.0186(5) Uani 1 1 d . . .
H42A H 0.3277 0.6626 0.3323 0.022 Uiso 1 1 calc R . .
C43 C 0.2588(2) 0.56981(18) 0.30085(19) 0.0168(5) Uani 1 1 d . . .
H43A H 0.1851 0.5989 0.3345 0.020 Uiso 1 1 calc R . .
C44 C 0.2825(2) 0.48899(18) 0.25362(18) 0.0152(5) Uani 1 1 d . . .
H44A H 0.2248 0.4623 0.2558 0.018 Uiso 1 1 calc R . .
C45 C 0.5567(2) 0.03918(18) 0.19507(18) 0.0141(5) Uani 1 1 d . . .
C46 C 0.6526(2) -0.01712(19) 0.12083(19) 0.0176(5) Uani 1 1 d . . .
H46A H 0.7000 0.0243 0.0785 0.021 Uiso 1 1 calc R . .
H46B H 0.6270 -0.0471 0.0806 0.021 Uiso 1 1 calc R . .
C47 C 0.7133(2) -0.0929(2) 0.1820(2) 0.0203(6) Uani 1 1 d . . .
H47A H 0.7683 -0.0691 0.1959 0.024 Uiso 1 1 calc R . .
H47B H 0.7507 -0.1522 0.1489 0.024 Uiso 1 1 calc R . .
C48 C 0.6227(2) -0.11098(19) 0.2752(2) 0.0193(5) Uani 1 1 d . . .
H48A H 0.5897 -0.1614 0.2693 0.023 Uiso 1 1 calc R . .
H48B H 0.6511 -0.1297 0.3312 0.023 Uiso 1 1 calc R . .
C49 C 0.5408(2) -0.01453(18) 0.28398(18) 0.0154(5) Uani 1 1 d . . .
C50 C 0.4542(2) 0.01350(18) 0.36735(18) 0.0143(5) Uani 1 1 d . . .
C51 C 0.3537(2) -0.0259(2) 0.52838(19) 0.0203(6) Uani 1 1 d . . .
H51A H 0.3531 -0.0790 0.5791 0.030 Uiso 1 1 calc R . .
H51B H 0.2847 -0.0092 0.5128 0.030 Uiso 1 1 calc R . .
H51C H 0.3620 0.0298 0.5510 0.030 Uiso 1 1 calc R . .
P3 P 0.03492(6) 0.34086(5) 0.75921(5) 0.01832(15) Uani 1 1 d . . .
F1 F 0.12587(16) 0.39184(14) 0.75913(15) 0.0385(5) Uani 1 1 d . . .
F2 F -0.05971(16) 0.42028(14) 0.82125(15) 0.0390(5) Uani 1 1 d . . .
F3 F 0.02376(16) 0.40382(14) 0.66129(13) 0.0342(4) Uani 1 1 d . . .
F4 F 0.04691(14) 0.27596(14) 0.85551(12) 0.0301(4) Uani 1 1 d . . .
F5 F 0.12929(13) 0.25981(13) 0.69697(12) 0.0259(4) Uani 1 1 d . . .
F6 F -0.05545(13) 0.28926(12) 0.75759(12) 0.0233(4) Uani 1 1 d . . .
Cl1 Cl 0.78532(8) 0.39261(8) 0.26753(6) 0.0367(3) Uani 0.927(2) 1 d P A 1
Cl1' Cl 0.8268(11) 0.3294(11) 0.2785(8) 0.0367(3) Uani 0.073(2) 1 d P A 2
Cl2 Cl 0.79492(7) 0.38160(7) 0.46289(6) 0.0394(2) Uani 1 1 d . A .
C52 C 0.8720(3) 0.3849(2) 0.3391(2) 0.0305(7) Uani 1 1 d . . .
Cl3 Cl -0.1153(4) 0.0386(4) 0.2679(5) 0.0363(7) Uani 0.491(3) 1 d P B 1
Cl4 Cl 0.10503(14) -0.07671(12) 0.18660(15) 0.0386(5) Uani 0.491(3) 1 d P B 1
C53 C -0.0330(6) -0.0683(5) 0.2190(6) 0.0344(16) Uiso 0.491(3) 1 d P B 1
Cl5 Cl -0.0100(3) -0.01139(17) 0.0595(2) 0.0824(10) Uani 0.509(3) 1 d P . 2
Cl6 Cl -0.0917(5) 0.0186(5) 0.2617(6) 0.0751(18) Uani 0.509(3) 1 d P B 2
C53A C -0.0055(8) -0.0607(7) 0.1719(8) 0.057(2) Uiso 0.509(3) 1 d P B 2

loop_
_atom_site_aniso_label
_atom_site_aniso_U_11
_atom_site_aniso_U_22
_atom_site_aniso_U_33
_atom_site_aniso_U_23
_atom_site_aniso_U_13
_atom_site_aniso_U_12
Ru1 0.01110(10) 0.00915(9) 0.00841(10) -0.00049(7) -0.00299(7) -0.00305(7)
P1 0.0135(3) 0.0112(3) 0.0103(3) -0.0012(2) -0.0038(2) -0.0046(2)
P2 0.0119(3) 0.0102(3) 0.0098(3) 0.0001(2) -0.0035(2) -0.0034(2)
O1 0.0149(9) 0.0121(8) 0.0114(8) -0.0018(7) -0.0028(7) -0.0023(7)
O2 0.0150(9) 0.0119(8) 0.0110(8) 0.0011(7) -0.0037(7) -0.0034(7)
O3 0.0225(10) 0.0136(9) 0.0125(9) 0.0020(7) -0.0038(8) -0.0007(7)
N1 0.0128(10) 0.0111(10) 0.0119(10) -0.0002(8) -0.0058(8) -0.0029(8)
N2 0.0136(10) 0.0108(10) 0.0109(10) -0.0012(8) -0.0043(8) -0.0020(8)
C1 0.0153(12) 0.0104(11) 0.0181(13) -0.0015(9) -0.0064(10) -0.0052(9)
C2 0.0212(14) 0.0162(13) 0.0182(13) -0.0014(10) -0.0066(11) -0.0070(10)
C3 0.0290(15) 0.0143(13) 0.0245(15) 0.0023(11) -0.0088(12) -0.0084(11)
C4 0.0272(15) 0.0129(13) 0.0306(16) -0.0059(11) -0.0098(13) -0.0033(11)
C5 0.0231(14) 0.0188(13) 0.0218(14) -0.0059(11) -0.0055(11) -0.0033(11)
C6 0.0200(13) 0.0157(12) 0.0164(13) -0.0020(10) -0.0057(11) -0.0052(10)
C7 0.0138(12) 0.0163(12) 0.0108(11) 0.0018(9) -0.0047(9) -0.0063(9)
C8 0.0189(13) 0.0141(12) 0.0188(13) -0.0004(10) -0.0074(11) -0.0057(10)
C9 0.0224(14) 0.0232(14) 0.0176(13) -0.0037(11) -0.0095(11) -0.0086(11)
C10 0.0165(13) 0.0246(14) 0.0164(13) 0.0020(11) -0.0078(10) -0.0050(11)
C11 0.0168(13) 0.0161(12) 0.0172(13) -0.0009(10) -0.0041(10) -0.0027(10)
C12 0.0146(12) 0.0169(12) 0.0156(12) -0.0019(10) -0.0036(10) -0.0063(10)
C13 0.0117(12) 0.0133(12) 0.0129(12) 0.0003(9) -0.0029(9) -0.0034(9)
C14 0.0210(13) 0.0162(12) 0.0168(13) -0.0015(10) -0.0060(11) -0.0086(10)
C15 0.0178(13) 0.0239(14) 0.0224(14) 0.0008(11) -0.0045(11) -0.0113(11)
C16 0.0171(14) 0.0357(16) 0.0170(14) -0.0016(12) 0.0002(11) -0.0128(12)
C17 0.0192(13) 0.0289(15) 0.0143(13) -0.0054(11) -0.0020(11) -0.0106(11)
C18 0.0140(12) 0.0154(12) 0.0145(12) -0.0010(9) -0.0045(10) -0.0038(10)
C19 0.0172(13) 0.0151(12) 0.0127(12) -0.0020(9) -0.0057(10) -0.0031(10)
C20 0.0136(12) 0.0128(11) 0.0123(12) -0.0013(9) -0.0051(9) -0.0054(9)
C21 0.0162(13) 0.0186(13) 0.0143(12) -0.0057(10) -0.0031(10) -0.0048(10)
C22 0.0222(14) 0.0249(14) 0.0166(13) -0.0076(11) -0.0049(11) -0.0091(11)
C23 0.0191(13) 0.0276(15) 0.0151(13) -0.0025(11) -0.0073(11) -0.0088(11)
C24 0.0148(12) 0.0202(13) 0.0146(12) -0.0023(10) -0.0045(10) -0.0058(10)
C25 0.0147(12) 0.0140(12) 0.0120(12) -0.0010(9) -0.0041(10) -0.0046(9)
C26 0.0147(12) 0.0154(12) 0.0147(12) -0.0023(10) -0.0059(10) -0.0020(10)
C27 0.0149(12) 0.0131(11) 0.0131(12) -0.0008(9) -0.0032(10) -0.0062(9)
C28 0.0148(13) 0.0198(13) 0.0174(13) -0.0009(10) -0.0050(10) -0.0034(10)
C29 0.0129(12) 0.0235(14) 0.0179(13) -0.0030(11) 0.0003(10) -0.0059(10)
C30 0.0213(14) 0.0198(13) 0.0128(12) -0.0009(10) -0.0015(10) -0.0064(11)
C31 0.0180(13) 0.0143(12) 0.0139(12) 0.0010(9) -0.0051(10) -0.0049(10)
C32 0.0133(12) 0.0100(11) 0.0143(12) -0.0004(9) -0.0023(10) -0.0047(9)
C33 0.0136(12) 0.0179(12) 0.0091(11) -0.0003(9) -0.0032(9) -0.0069(10)
C34 0.0156(12) 0.0184(13) 0.0146(12) -0.0001(10) -0.0026(10) -0.0071(10)
C35 0.0179(13) 0.0218(14) 0.0176(13) 0.0041(11) -0.0072(11) -0.0058(11)
C36 0.0204(14) 0.0397(17) 0.0128(13) 0.0006(12) -0.0073(11) -0.0132(12)
C37 0.0248(14) 0.0265(14) 0.0147(13) -0.0068(11) -0.0025(11) -0.0136(12)
C38 0.0182(13) 0.0170(13) 0.0151(12) -0.0003(10) -0.0028(10) -0.0077(10)
C39 0.0171(12) 0.0116(11) 0.0105(11) 0.0010(9) -0.0057(10) -0.0045(9)
C40 0.0200(13) 0.0154(12) 0.0133(12) 0.0016(9) -0.0050(10) -0.0073(10)
C41 0.0244(14) 0.0191(13) 0.0213(14) 0.0005(11) -0.0079(11) -0.0132(11)
C42 0.0295(15) 0.0122(12) 0.0173(13) -0.0030(10) -0.0094(11) -0.0061(11)
C43 0.0202(13) 0.0163(12) 0.0133(12) -0.0016(10) -0.0066(10) -0.0013(10)
C44 0.0171(13) 0.0156(12) 0.0141(12) 0.0000(9) -0.0071(10) -0.0039(10)
C45 0.0139(12) 0.0158(12) 0.0141(12) -0.0035(9) -0.0042(10) -0.0045(10)
C46 0.0172(13) 0.0177(13) 0.0155(13) -0.0037(10) -0.0027(10) -0.0020(10)
C47 0.0174(13) 0.0186(13) 0.0240(14) -0.0047(11) -0.0069(11) -0.0005(10)
C48 0.0210(14) 0.0151(13) 0.0203(14) -0.0028(10) -0.0080(11) 0.0004(10)
C49 0.0181(13) 0.0137(12) 0.0143(12) 0.0000(9) -0.0065(10) -0.0025(10)
C50 0.0174(13) 0.0142(12) 0.0132(12) 0.0022(9) -0.0075(10) -0.0058(10)
C51 0.0242(14) 0.0197(13) 0.0135(13) 0.0011(10) -0.0036(11) -0.0041(11)
P3 0.0193(3) 0.0215(4) 0.0162(3) -0.0018(3) -0.0070(3) -0.0060(3)
F1 0.0410(11) 0.0402(11) 0.0495(12) -0.0025(9) -0.0239(10) -0.0217(9)
F2 0.0373(11) 0.0314(10) 0.0475(12) -0.0225(9) -0.0150(9) 0.0066(8)
F3 0.0410(11) 0.0366(10) 0.0303(10) 0.0145(8) -0.0203(9) -0.0165(9)
F4 0.0279(9) 0.0437(11) 0.0147(8) 0.0025(7) -0.0084(7) -0.0035(8)
F5 0.0185(8) 0.0366(10) 0.0192(8) -0.0068(7) -0.0011(7) -0.0046(7)
F6 0.0179(8) 0.0268(9) 0.0267(9) -0.0042(7) -0.0060(7) -0.0075(7)
Cl1 0.0373(5) 0.0539(7) 0.0254(4) -0.0020(4) -0.0057(4) -0.0264(5)
Cl1' 0.0373(5) 0.0539(7) 0.0254(4) -0.0020(4) -0.0057(4) -0.0264(5)
Cl2 0.0389(5) 0.0434(5) 0.0224(4) 0.0012(3) -0.0061(3) 0.0039(4)
C52 0.0252(16) 0.0414(19) 0.0229(16) -0.0030(13) -0.0019(13) -0.0114(14)
Cl3 0.0300(11) 0.0315(13) 0.0477(16) -0.0127(11) -0.0090(10) -0.0060(9)
Cl4 0.0271(9) 0.0278(9) 0.0622(13) -0.0092(8) -0.0086(8) -0.0118(7)
Cl5 0.113(2) 0.0429(13) 0.0726(17) -0.0101(12) 0.0068(16) -0.0300(14)
Cl6 0.105(5) 0.080(4) 0.076(3) -0.011(3) -0.046(3) -0.053(3)

loop_
_atom_type_symbol
_atom_type_description
_atom_type_scat_dispersion_real
_atom_type_scat_dispersion_imag
_atom_type_scat_source
C C 0.0033 0.0016 'International Tables Vol C Tables 4.2.6.8 and 6.1.1.4'
H H 0.0000 0.0000 'International Tables Vol C Tables 4.2.6.8 and 6.1.1.4'
N N 0.0061 0.0033 'International Tables Vol C Tables 4.2.6.8 and 6.1.1.4'
O O 0.0106 0.0060 'International Tables Vol C Tables 4.2.6.8 and 6.1.1.4'
F F 0.0171 0.0103 'International Tables Vol C Tables 4.2.6.8 and 6.1.1.4'
P P 0.1023 0.0942 'International Tables Vol C Tables 4.2.6.8 and 6.1.1.4'
Ru Ru -1.2594 0.8363 'International Tables Vol C Tables 4.2.6.8 and 6.1.1.4'
Cl Cl 0.1484 0.1585 'International Tables Vol C Tables 4.2.6.8 and 6.1.1.4'

loop_
_geom_angle_atom_site_label_1
_geom_angle_atom_site_label_2
_geom_angle_atom_site_label_3
_geom_angle
_geom_angle_site_symmetry_1
N1 Ru1 O1 166.77(7) .
N1 Ru1 N2 80.87(8) .
O1 Ru1 N2 90.17(7) .
N1 Ru1 O2 79.61(7) .
O1 Ru1 O2 90.47(7) .
N2 Ru1 O2 88.29(7) .
N1 Ru1 P2 102.65(6) .
O1 Ru1 P2 85.78(5) .
N2 Ru1 P2 83.11(6) .
O2 Ru1 P2 170.60(5) .
N1 Ru1 P1 94.50(6) .
O1 Ru1 P1 93.21(5) .
N2 Ru1 P1 171.98(6) .
O2 Ru1 P1 84.41(5) .
P2 Ru1 P1 104.38(2) .
N1 Ru1 C49 122.22(7) .
O1 Ru1 C49 46.23(6) .
N2 Ru1 C49 82.25(7) .
O2 Ru1 C49 45.00(6) .
P2 Ru1 C49 129.39(5) .
P1 Ru1 C49 94.85(5) .
C13 P1 C7 98.84(11) .
C13 P1 C1 103.60(11) .
C7 P1 C1 104.45(12) .
C13 P1 Ru1 110.63(8) .
C7 P1 Ru1 127.98(8) .
C1 P1 Ru1 108.69(8) .
C39 P2 C33 104.56(11) .
C39 P2 C32 104.65(11) .
C33 P2 C32 102.31(11) .
C39 P2 Ru1 113.91(8) .
C33 P2 Ru1 124.07(8) .
C32 P2 Ru1 105.22(8) .
C45 O1 Ru1 120.46(16) .
C50 O2 Ru1 123.74(16) .
C50 O3 C51 115.17(19) .
C19 N1 C20 116.9(2) .
C19 N1 Ru1 128.09(18) .
C20 N1 Ru1 112.08(15) .
C26 N2 C25 120.4(2) .
C26 N2 Ru1 129.46(18) .
C25 N2 Ru1 109.84(15) .
C6 C1 C2 118.4(2) .
C6 C1 P1 119.24(19) .
C2 C1 P1 121.7(2) .
C6 C1 C49 88.60(16) .
C2 C1 C49 76.53(15) .
P1 C1 C49 97.25(10) .
C3 C2 C1 120.3(3) .
C2 C3 C4 120.5(3) .
C5 C4 C3 119.6(3) .
C5 C4 C48 93.09(18) .
C3 C4 C48 79.03(18) .
C4 C5 C6 120.2(3) .
C5 C6 C1 120.8(2) .
C8 C7 C12 119.0(2) .
C8 C7 P1 123.54(19) .
C12 C7 P1 117.31(19) .
C9 C8 C7 120.1(2) .
C10 C9 C8 120.4(2) .
C9 C10 C11 119.9(2) .
C12 C11 C10 119.8(2) .
C11 C12 C7 120.8(2) .
C14 C13 C18 119.0(2) .
C14 C13 P1 118.05(19) .
C18 C13 P1 122.96(19) .
C15 C14 C13 121.5(2) .
C16 C15 C14 119.6(3) .
C15 C16 C17 119.7(3) .
C16 C17 C18 122.0(3) .
C17 C18 C13 118.2(2) .
C17 C18 C19 113.7(2) .
C13 C18 C19 128.1(2) .
N1 C19 C18 130.6(2) .
N1 C20 C21 116.5(2) .
N1 C20 C25 106.43(19) .
C21 C20 C25 110.8(2) .
C20 C21 C22 111.0(2) .
C23 C22 C21 110.5(2) .
C22 C23 C24 109.9(2) .
C23 C24 C25 111.2(2) .
N2 C25 C24 114.7(2) .
N2 C25 C20 104.79(19) .
C24 C25 C20 111.5(2) .
N2 C26 C27 125.0(2) .
C28 C27 C32 119.7(2) .
C28 C27 C26 117.3(2) .
C32 C27 C26 122.6(2) .
C29 C28 C27 121.1(2) .
C30 C29 C28 119.4(2) .
C29 C30 C31 120.2(2) .
C30 C31 C32 121.5(2) .
C31 C32 C27 118.2(2) .
C31 C32 P2 121.55(19) .
C27 C32 P2 120.29(19) .
C34 C33 C38 119.5(2) .
C34 C33 P2 123.17(19) .
C38 C33 P2 117.34(19) .
C35 C34 C33 119.8(2) .
C36 C35 C34 120.4(3) .
C35 C36 C37 119.8(3) .
C38 C37 C36 120.2(3) .
C37 C38 C33 120.3(2) .
C40 C39 C44 118.9(2) .
C40 C39 P2 122.6(2) .
C44 C39 P2 118.06(19) .
C41 C40 C39 120.4(3) .
C42 C41 C40 119.9(2) .
C41 C42 C43 120.5(2) .
C44 C43 C42 119.6(3) .
C43 C44 C39 120.8(2) .
O1 C45 C49 131.5(2) .
O1 C45 C46 119.2(2) .
C49 C45 C46 109.3(2) .
C45 C46 C47 103.4(2) .
C46 C47 C48 104.2(2) .
C49 C48 C47 102.4(2) .
C49 C48 C4 76.41(15) .
C47 C48 C4 106.11(17) .
C45 C49 C50 124.3(2) .
C45 C49 C48 110.4(2) .
C50 C49 C48 125.0(2) .
C45 C49 Ru1 61.15(14) .
C50 C49 Ru1 63.83(14) .
C48 C49 Ru1 170.85(18) .
C45 C49 C1 73.34(15) .
C50 C49 C1 71.29(15) .
C48 C49 C1 124.96(17) .
Ru1 C49 C1 57.79(6) .
O2 C50 O3 117.3(2) .
O2 C50 C49 127.4(2) .
O3 C50 C49 115.2(2) .
F2 P3 F4 90.54(11) .
F2 P3 F1 90.82(11) .
F4 P3 F1 90.84(10) .
F2 P3 F3 90.61(11) .
F4 P3 F3 178.68(11) .
F1 P3 F3 89.79(10) .
F2 P3 F6 89.89(10) .
F4 P3 F6 89.70(10) .
F1 P3 F6 179.11(11) .
F3 P3 F6 89.65(10) .
F2 P3 F5 179.24(11) .
F4 P3 F5 89.24(10) .
F1 P3 F5 89.92(10) .
F3 P3 F5 89.61(10) .
F6 P3 F5 89.38(9) .
Cl1' C52 Cl2 111.0(4) .
Cl1' C52 Cl1 31.8(6) .
Cl2 C52 Cl1 109.81(17) .
Cl4 C53 Cl3 114.0(5) .
Cl5 Cl5 C53A 165.4(4) 2
Cl5 C53A Cl6 111.4(6) .

loop_
_geom_bond_atom_site_label_1
_geom_bond_atom_site_label_2
_geom_bond_distance
_geom_bond_site_symmetry_2
Ru1 N1 2.050(2) .
Ru1 O1 2.0857(17) .
Ru1 N2 2.091(2) .
Ru1 O2 2.1280(17) .
Ru1 P2 2.2601(6) .
Ru1 P1 2.2820(7) .
Ru1 C49 3.355(3) .
P1 C13 1.825(3) .
P1 C7 1.830(2) .
P1 C1 1.832(2) .
P2 C39 1.819(3) .
P2 C33 1.822(2) .
P2 C32 1.839(3) .
O1 C45 1.279(3) .
O2 C50 1.256(3) .
O3 C50 1.356(3) .
O3 C51 1.446(3) .
N1 C19 1.283(3) .
N1 C20 1.510(3) .
N2 C26 1.276(3) .
N2 C25 1.487(3) .
C1 C6 1.399(4) .
C1 C2 1.399(4) .
C1 C49 3.572(4) .
C2 C3 1.385(4) .
C3 C4 1.388(4) .
C4 C5 1.384(4) .
C4 C48 4.047(4) .
C5 C6 1.385(4) .
C7 C8 1.394(3) .
C7 C12 1.394(4) .
C8 C9 1.390(4) .
C9 C10 1.385(4) .
C10 C11 1.388(4) .
C11 C12 1.386(4) .
C13 C14 1.399(3) .
C13 C18 1.408(4) .
C14 C15 1.389(4) .
C15 C16 1.378(4) .
C16 C17 1.382(4) .
C17 C18 1.403(4) .
C18 C19 1.474(4) .
C20 C21 1.522(3) .
C20 C25 1.537(3) .
C21 C22 1.534(4) .
C22 C23 1.516(4) .
C23 C24 1.525(4) .
C24 C25 1.528(3) .
C26 C27 1.468(3) .
C27 C28 1.399(4) .
C27 C32 1.412(3) .
C28 C29 1.389(4) .
C29 C30 1.384(4) .
C30 C31 1.390(4) .
C31 C32 1.397(3) .
C33 C34 1.391(4) .
C33 C38 1.398(4) .
C34 C35 1.390(4) .
C35 C36 1.386(4) .
C36 C37 1.386(4) .
C37 C38 1.382(4) .
C39 C40 1.393(3) .
C39 C44 1.400(4) .
C40 C41 1.393(4) .
C41 C42 1.382(4) .
C42 C43 1.389(4) .
C43 C44 1.385(4) .
C45 C49 1.391(3) .
C45 C46 1.513(3) .
C46 C47 1.529(4) .
C47 C48 1.536(4) .
C48 C49 1.514(4) .
C49 C50 1.403(4) .
P3 F2 1.5946(19) .
P3 F4 1.5961(18) .
P3 F1 1.5982(19) .
P3 F3 1.6021(18) .
P3 F6 1.6061(17) .
P3 F5 1.6091(18) .
Cl1 C52 1.787(3) .
Cl1' C52 1.655(12) .
Cl2 C52 1.771(3) .
Cl3 C53 1.749(9) .
Cl4 C53 1.715(8) .
Cl5 Cl5 1.674(6) 2
Cl5 C53A 1.707(11) .
Cl6 C53A 1.784(12) .

loop_
_geom_torsion_atom_site_label_1
_geom_torsion_atom_site_label_2
_geom_torsion_atom_site_label_3
_geom_torsion_atom_site_label_4
_geom_torsion
_geom_torsion_site_symmetry_1
N1 Ru1 P1 C13 -21.22(10) .
O1 Ru1 P1 C13 148.02(10) .
N2 Ru1 P1 C13 33.2(4) .
O2 Ru1 P1 C13 57.86(10) .
P2 Ru1 P1 C13 -125.52(9) .
C49 Ru1 P1 C13 101.69(10) .
N1 Ru1 P1 C7 98.93(12) .
O1 Ru1 P1 C7 -91.83(12) .
N2 Ru1 P1 C7 153.4(4) .
O2 Ru1 P1 C7 178.00(12) .
P2 Ru1 P1 C7 -5.37(11) .
C49 Ru1 P1 C7 -138.16(12) .
N1 Ru1 P1 C1 -134.33(10) .
O1 Ru1 P1 C1 34.91(10) .
N2 Ru1 P1 C1 -79.9(4) .
O2 Ru1 P1 C1 -55.26(10) .
P2 Ru1 P1 C1 121.37(9) .
C49 Ru1 P1 C1 -11.42(10) .
N1 Ru1 P2 C39 16.93(11) .
O1 Ru1 P2 C39 -152.75(10) .
N2 Ru1 P2 C39 -62.07(11) .
O2 Ru1 P2 C39 -86.0(3) .
P1 Ru1 P2 C39 115.01(9) .
C49 Ru1 P2 C39 -136.11(11) .
N1 Ru1 P2 C33 -112.25(12) .
O1 Ru1 P2 C33 78.07(11) .
N2 Ru1 P2 C33 168.75(12) .
O2 Ru1 P2 C33 144.8(3) .
P1 Ru1 P2 C33 -14.17(10) .
C49 Ru1 P2 C33 94.71(12) .
N1 Ru1 P2 C32 130.96(10) .
O1 Ru1 P2 C32 -38.72(10) .
N2 Ru1 P2 C32 51.97(10) .
O2 Ru1 P2 C32 28.0(3) .
P1 Ru1 P2 C32 -130.95(8) .
C49 Ru1 P2 C32 -22.07(11) .
N1 Ru1 O1 C45 27.0(4) .
N2 Ru1 O1 C45 74.16(18) .
O2 Ru1 O1 C45 -14.13(18) .
P2 Ru1 O1 C45 157.24(18) .
P1 Ru1 O1 C45 -98.56(18) .
C49 Ru1 O1 C45 -4.91(16) .
N1 Ru1 O2 C50 -161.9(2) .
O1 Ru1 O2 C50 9.28(19) .
N2 Ru1 O2 C50 -80.9(2) .
P2 Ru1 O2 C50 -57.1(4) .
P1 Ru1 O2 C50 102.46(19) .
C49 Ru1 O2 C50 -0.14(17) .
O1 Ru1 N1 C19 -102.5(4) .
N2 Ru1 N1 C19 -150.4(2) .
O2 Ru1 N1 C19 -60.5(2) .
P2 Ru1 N1 C19 128.8(2) .
P1 Ru1 N1 C19 23.0(2) .
C49 Ru1 N1 C19 -75.6(2) .
O1 Ru1 N1 C20 57.1(4) .
N2 Ru1 N1 C20 9.18(15) .
O2 Ru1 N1 C20 99.10(15) .
P2 Ru1 N1 C20 -71.59(15) .
P1 Ru1 N1 C20 -177.43(14) .
C49 Ru1 N1 C20 83.95(16) .
N1 Ru1 N2 C26 -151.9(2) .
O1 Ru1 N2 C26 37.9(2) .
O2 Ru1 N2 C26 128.4(2) .
P2 Ru1 N2 C26 -47.8(2) .
P1 Ru1 N2 C26 152.9(3) .
C49 Ru1 N2 C26 83.6(2) .
N1 Ru1 N2 C25 21.94(15) .
O1 Ru1 N2 C25 -148.28(15) .
O2 Ru1 N2 C25 -57.81(15) .
P2 Ru1 N2 C25 125.99(15) .
P1 Ru1 N2 C25 -33.3(5) .
C49 Ru1 N2 C25 -102.59(15) .
C13 P1 C1 C6 160.6(2) .
C7 P1 C1 C6 57.6(2) .
Ru1 P1 C1 C6 -81.7(2) .
C13 P1 C1 C2 -28.3(2) .
C7 P1 C1 C2 -131.3(2) .
Ru1 P1 C1 C2 89.4(2) .
C13 P1 C1 C49 -106.91(11) .
C7 P1 C1 C49 150.06(10) .
Ru1 P1 C1 C49 10.77(9) .
C6 C1 C2 C3 0.0(4) .
P1 C1 C2 C3 -171.2(2) .
C49 C1 C2 C3 -80.9(2) .
C1 C2 C3 C4 -1.5(4) .
C2 C3 C4 C5 1.1(4) .
C2 C3 C4 C48 88.4(3) .
C3 C4 C5 C6 0.8(4) .
C48 C4 C5 C6 -78.3(3) .
C4 C5 C6 C1 -2.4(4) .
C2 C1 C6 C5 2.0(4) .
P1 C1 C6 C5 173.4(2) .
C49 C1 C6 C5 75.8(3) .
C13 P1 C7 C8 -97.5(2) .
C1 P1 C7 C8 9.1(2) .
Ru1 P1 C7 C8 137.49(19) .
C13 P1 C7 C12 78.0(2) .
C1 P1 C7 C12 -175.4(2) .
Ru1 P1 C7 C12 -47.0(2) .
C12 C7 C8 C9 1.5(4) .
P1 C7 C8 C9 176.9(2) .
C7 C8 C9 C10 -0.2(4) .
C8 C9 C10 C11 -1.5(4) .
C9 C10 C11 C12 1.7(4) .
C10 C11 C12 C7 -0.3(4) .
C8 C7 C12 C11 -1.3(4) .
P1 C7 C12 C11 -177.0(2) .
C7 P1 C13 C14 58.0(2) .
C1 P1 C13 C14 -49.3(2) .
Ru1 P1 C13 C14 -165.61(18) .
C7 P1 C13 C18 -120.2(2) .
C1 P1 C13 C18 132.5(2) .
Ru1 P1 C13 C18 16.2(2) .
C18 C13 C14 C15 -2.6(4) .
P1 C13 C14 C15 179.1(2) .
C13 C14 C15 C16 1.2(4) .
C14 C15 C16 C17 1.4(4) .
C15 C16 C17 C18 -2.6(5) .
C16 C17 C18 C13 1.2(4) .
C16 C17 C18 C19 -177.7(3) .
C14 C13 C18 C17 1.4(4) .
P1 C13 C18 C17 179.6(2) .
C14 C13 C18 C19 -179.9(2) .
P1 C13 C18 C19 -1.6(4) .
C20 N1 C19 C18 -172.0(2) .
Ru1 N1 C19 C18 -13.2(4) .
C17 C18 C19 N1 176.2(3) .
C13 C18 C19 N1 -2.5(5) .
C19 N1 C20 C21 0.7(3) .
Ru1 N1 C20 C21 -161.40(17) .
C19 N1 C20 C25 124.9(2) .
Ru1 N1 C20 C25 -37.2(2) .
N1 C20 C21 C22 177.0(2) .
C25 C20 C21 C22 55.1(3) .
C20 C21 C22 C23 -58.3(3) .
C21 C22 C23 C24 58.9(3) .
C22 C23 C24 C25 -57.6(3) .
C26 N2 C25 C24 4.6(3) .
Ru1 N2 C25 C24 -169.80(17) .
C26 N2 C25 C20 127.2(2) .
Ru1 N2 C25 C20 -47.2(2) .
C23 C24 C25 N2 174.0(2) .
C23 C24 C25 C20 55.1(3) .
N1 C20 C25 N2 54.1(2) .
C21 C20 C25 N2 -178.32(19) .
N1 C20 C25 C24 178.71(19) .
C21 C20 C25 C24 -53.7(3) .
C25 N2 C26 C27 -163.9(2) .
Ru1 N2 C26 C27 9.3(4) .
N2 C26 C27 C28 -157.2(3) .
N2 C26 C27 C32 30.3(4) .
C32 C27 C28 C29 -2.8(4) .
C26 C27 C28 C29 -175.6(2) .
C27 C28 C29 C30 2.1(4) .
C28 C29 C30 C31 0.1(4) .
C29 C30 C31 C32 -1.6(4) .
C30 C31 C32 C27 0.8(4) .
C30 C31 C32 P2 -178.7(2) .
C28 C27 C32 C31 1.3(4) .
C26 C27 C32 C31 173.7(2) .
C28 C27 C32 P2 -179.16(19) .
C26 C27 C32 P2 -6.8(3) .
C39 P2 C32 C31 -100.9(2) .
C33 P2 C32 C31 7.9(2) .
Ru1 P2 C32 C31 138.74(19) .
C39 P2 C32 C27 79.6(2) .
C33 P2 C32 C27 -171.6(2) .
Ru1 P2 C32 C27 -40.7(2) .
C39 P2 C33 C34 -0.2(2) .
C32 P2 C33 C34 -109.1(2) .
Ru1 P2 C33 C34 132.77(19) .
C39 P2 C33 C38 -179.39(19) .
C32 P2 C33 C38 71.7(2) .
Ru1 P2 C33 C38 -46.5(2) .
C38 C33 C34 C35 0.3(4) .
P2 C33 C34 C35 -178.9(2) .
C33 C34 C35 C36 -0.2(4) .
C34 C35 C36 C37 -0.4(4) .
C35 C36 C37 C38 0.8(4) .
C36 C37 C38 C33 -0.6(4) .
C34 C33 C38 C37 0.1(4) .
P2 C33 C38 C37 179.4(2) .
C33 P2 C39 C40 -115.4(2) .
C32 P2 C39 C40 -8.2(2) .
Ru1 P2 C39 C40 106.2(2) .
C33 P2 C39 C44 72.1(2) .
C32 P2 C39 C44 179.34(19) .
Ru1 P2 C39 C44 -66.3(2) .
C44 C39 C40 C41 1.1(4) .
P2 C39 C40 C41 -171.4(2) .
C39 C40 C41 C42 -0.4(4) .
C40 C41 C42 C43 -0.9(4) .
C41 C42 C43 C44 1.5(4) .
C42 C43 C44 C39 -0.8(4) .
C40 C39 C44 C43 -0.5(4) .
P2 C39 C44 C43 172.31(19) .
Ru1 O1 C45 C49 11.5(4) .
Ru1 O1 C45 C46 -170.59(17) .
O1 C45 C46 C47 163.2(2) .
C49 C45 C46 C47 -18.4(3) .
C45 C46 C47 C48 30.3(3) .
C46 C47 C48 C49 -30.8(3) .
C46 C47 C48 C4 48.4(2) .
C5 C4 C48 C49 59.1(2) .
C3 C4 C48 C49 -60.5(2) .
C5 C4 C48 C47 -40.1(2) .
C3 C4 C48 C47 -159.7(2) .
O1 C45 C49 C50 2.5(5) .
C46 C45 C49 C50 -175.5(2) .
O1 C45 C49 C48 176.8(3) .
C46 C45 C49 C48 -1.3(3) .
O1 C45 C49 Ru1 -7.0(2) .
C46 C45 C49 Ru1 174.9(2) .
O1 C45 C49 C1 55.0(3) .
C46 C45 C49 C1 -123.1(2) .
C47 C48 C49 C45 20.4(3) .
C4 C48 C49 C45 -83.5(2) .
C47 C48 C49 C50 -165.5(3) .
C4 C48 C49 C50 90.7(3) .
C47 C48 C49 Ru1 -0.7(12) .
C4 C48 C49 Ru1 -104.6(11) .
C47 C48 C49 C1 103.8(2) .
C4 C48 C49 C1 -0.01(15) .
N1 Ru1 C49 C45 -167.33(15) .
O1 Ru1 C49 C45 4.44(15) .
N2 Ru1 C49 C45 -93.29(16) .
O2 Ru1 C49 C45 171.35(19) .
P2 Ru1 C49 C45 -18.85(18) .
P1 Ru1 C49 C45 94.24(15) .
N1 Ru1 C49 C50 21.44(18) .
O1 Ru1 C49 C50 -166.79(19) .
N2 Ru1 C49 C50 95.48(16) .
O2 Ru1 C49 C50 0.11(14) .
P2 Ru1 C49 C50 169.91(13) .
P1 Ru1 C49 C50 -76.99(15) .
N1 Ru1 C49 C48 -144.7(11) .
O1 Ru1 C49 C48 27.1(11) .
N2 Ru1 C49 C48 -70.6(11) .
O2 Ru1 C49 C48 -166.0(12) .
P2 Ru1 C49 C48 3.8(12) .
P1 Ru1 C49 C48 116.9(11) .
N1 Ru1 C49 C1 104.96(9) .
O1 Ru1 C49 C1 -83.27(9) .
N2 Ru1 C49 C1 179.00(8) .
O2 Ru1 C49 C1 83.64(9) .
P2 Ru1 C49 C1 -106.57(7) .
P1 Ru1 C49 C1 6.53(6) .
C6 C1 C49 C45 45.1(2) .
C2 C1 C49 C45 164.8(2) .
P1 C1 C49 C45 -74.18(17) .
C6 C1 C49 C50 -178.6(2) .
C2 C1 C49 C50 -58.9(2) .
P1 C1 C49 C50 62.13(17) .
C6 C1 C49 C48 -58.4(3) .
C2 C1 C49 C48 61.3(3) .
P1 C1 C49 C48 -177.7(2) .
C6 C1 C49 Ru1 111.12(16) .
C2 C1 C49 Ru1 -129.16(16) .
P1 C1 C49 Ru1 -8.18(7) .
Ru1 O2 C50 O3 179.36(15) .
Ru1 O2 C50 C49 0.3(4) .
C51 O3 C50 O2 2.0(3) .
C51 O3 C50 C49 -178.8(2) .
C45 C49 C50 O2 -9.5(4) .
C48 C49 C50 O2 177.2(2) .
Ru1 C49 C50 O2 -0.2(2) .
C1 C49 C50 O2 -62.7(2) .
C45 C49 C50 O3 171.4(2) .
C48 C49 C50 O3 -1.9(4) .
Ru1 C49 C50 O3 -179.3(2) .
C1 C49 C50 O3 118.2(2) .
Cl5 Cl5 C53A Cl6 175.6(15) 2
